data_1566583
loop_
_publ_author_name
'Meurer, Florian'
'von Essen, Carolina'
'K\"uhn, Clemens'
'Puschmann, Horst'
'Bodensteiner, Michael'

_publ_section_title
;
 The benefits of Cu K\b radiation for the single-crystal X-ray structure
 determination of crystalline sponges
;
_journal_issue 3
_journal_name_full IUCrJ
_journal_paper_doi 10.1107/S2052252522002147
_journal_volume 9
_journal_year 2022
_chemical_formula_moiety 'C36 H26 I6 N12 Zn3, C17 H14 O4, 0.25(C6 H12)'
_chemical_formula_sum 'C54.5 H43 I6 N12 O4 Zn3'
_chemical_formula_weight 1887.52
_space_group_crystal_system monoclinic
_space_group_IT_number 15
_space_group_name_Hall '-C 2yc'
_space_group_name_H-M_alt 'C 1 2/c 1'
_atom_sites_solution_hydrogens geom
_audit_creation_date 2021-06-23
_audit_creation_method
;
Olex2 1.5-alpha
(compiled 2021.06.18 svn.r64d69d6c for OlexSys, GUI svn.r6354)
;
_cell_angle_alpha 90
_cell_angle_beta 101.933(4)
_cell_angle_gamma 90
_cell_formula_units_Z 8
_cell_length_a 34.4866(13)
_cell_length_b 14.9746(6)
_cell_length_c 31.0009(12)
_cell_measurement_reflns_used 8812
_cell_measurement_temperature 100.00(10)
_cell_measurement_theta_max 72.7200
_cell_measurement_theta_min 4.1430
_cell_volume 15663.6(11)
_computing_cell_refinement 'CrysAlisPro 1.171.41.47a (Rigaku OD, 2019)'
_computing_data_collection 'CrysAlisPro 1.171.41.47a (Rigaku OD, 2019)'
_computing_data_reduction 'CrysAlisPro 1.171.41.47a (Rigaku OD, 2019)'
_computing_molecular_graphics 'Olex2 1.5-alpha (Dolomanov et al., 2009)'
_computing_publication_material 'Olex2 1.5-alpha (Dolomanov et al., 2009)'
_computing_structure_refinement 'SHELXL 2018/3 (Sheldrick, 2015)'
_computing_structure_solution 'SHELXT 2018/2 (Sheldrick, 2018)'
_diffrn_ambient_temperature 100.15
_diffrn_detector_area_resol_mean 4.2047
_diffrn_detector_type TitanS2
_diffrn_measured_fraction_theta_full 0.977
_diffrn_measured_fraction_theta_max 0.939
_diffrn_measurement_details
;
List of Runs (angles in degrees, time in seconds):

  # Type    Start    End  Width  t~exp~   \w     \q     \k     \f   Frames
--------------------------------------------------------------------------
  1  \w    -44.00  25.00   1.00   20.00    --  -44.42  57.00-120.00   69
  2  \w     27.00  80.00   1.00   20.00    --   44.42-125.00   0.00   53
  3  \w     24.00 110.00   1.00   20.00    --   44.42  57.00  60.00   86
  4  \w     37.00  72.00   1.00  100.00    --  104.50 -45.00   0.00   35
  5  \w    104.00 173.00   1.00  100.00    --  104.50 125.00 -60.00   69
  6  \w     81.00 170.00   1.00  100.00    --  104.50  30.00 150.00   89
  7  \w     44.00 112.00   1.00  100.00    --  104.50-125.00  60.00   68
  8  \w     33.00 112.00   1.00  100.00    --  104.50-125.00 -60.00   79
  9  \w     36.00  72.00   1.00  100.00    --  104.50 -45.00  30.00   36
;
_diffrn_measurement_device 'four-circle diffractometer'
_diffrn_measurement_device_type 'SuperNova, TitanS2'
_diffrn_measurement_method '\w scans'
_diffrn_radiation_type CuK\a
_diffrn_radiation_wavelength 1.54184
_diffrn_reflns_av_R_equivalents 0.0577
_diffrn_reflns_av_unetI/netI 0.0696
_diffrn_reflns_Laue_measured_fraction_full 0.977
_diffrn_reflns_Laue_measured_fraction_max 0.939
_diffrn_reflns_limit_h_max 24
_diffrn_reflns_limit_h_min -40
_diffrn_reflns_limit_k_max 17
_diffrn_reflns_limit_k_min -18
_diffrn_reflns_limit_l_max 38
_diffrn_reflns_limit_l_min -35
_diffrn_reflns_number 28426
_diffrn_reflns_point_group_measured_fraction_full 0.977
_diffrn_reflns_point_group_measured_fraction_max 0.939
_diffrn_reflns_theta_full 67.684
_diffrn_reflns_theta_max 73.991
_diffrn_reflns_theta_min 3.653
_diffrn_source 'micro-focus sealed X-ray tube'
_exptl_absorpt_coefficient_mu 19.985
_exptl_absorpt_correction_T_max 0.402
_exptl_absorpt_correction_T_min 0.205
_exptl_absorpt_correction_type gaussian
_exptl_absorpt_process_details
;
CrysAlisPro 1.171.41.47a (Rigaku Oxford Diffraction, 2019)
Numerical absorption correction based on gaussian integration over
   a multifaceted crystal model
Empirical absorption correction using spherical harmonics,
 implemented in SCALE3 ABSPACK scaling algorithm.
;
_exptl_crystal_colour 'clear colourless'
_exptl_crystal_density_diffrn 1.601
_exptl_crystal_description block
_exptl_crystal_F_000 7152
_exptl_crystal_size_max 0.16
_exptl_crystal_size_mid 0.13
_exptl_crystal_size_min 0.09
_refine_diff_density_max 1.727
_refine_diff_density_min -2.174
_refine_diff_density_rms 0.261
_refine_ls_extinction_method none
_refine_ls_goodness_of_fit_ref 1.066
_refine_ls_hydrogen_treatment constr
_refine_ls_matrix_type full
_refine_ls_number_parameters 753
_refine_ls_number_reflns 14938
_refine_ls_number_restraints 200
_refine_ls_restrained_S_all 1.059
_refine_ls_R_factor_all 0.1393
_refine_ls_R_factor_gt 0.1227
_refine_ls_shift/su_max 0.000
_refine_ls_shift/su_mean 0.000
_refine_ls_structure_factor_coef Fsqd
_refine_ls_weighting_details 'w=1/[\s^2^(Fo^2^)+(0.1889P)^2^+504.6206P] where P=(Fo^2^+2Fc^2^)/3'
_refine_ls_weighting_scheme calc
_refine_ls_wR_factor_gt 0.3415
_refine_ls_wR_factor_ref 0.3555
_reflns_Friedel_coverage 0.000
_reflns_number_gt 11396
_reflns_number_total 14938
_reflns_threshold_expression 'I > 2\s(I)'
_cod_data_source_file lt5046.cif
_cod_data_source_block alpha_me-daid_zni2
_cod_original_formula_sum 'C54.50 H43 I6 N12 O4 Zn3'
_cod_database_code 1566583
_shelx_shelxl_version_number 2018/3
_shelx_space_group_comment
;
The symmetry employed for this shelxl refinement is uniquely defined
by the following loop, which should always be used as a source of
symmetry information in preference to the above space-group names.
They are only intended as comments.
;
_shelx_estimated_absorpt_t_max 0.266
_shelx_estimated_absorpt_t_min 0.142
_olex2_refinement_description
;
1. Fixed Uiso
 At 1.2 times of:
  All C(H) groups, All C(H,H) groups, All N(H) groups
 At 1.5 times of:
  All C(H,H,H) groups
2. Restrained distances
 C2-C1 = C2-C7 = C1-C4 = C4-C5 = C5-C6 = C6-C7
 1.54 with sigma of 0.02
 C2-C4 = C2-C6 = C1-C5 = C4-C6 = C5-C7
 2.54 with sigma of 0.04
 C2-C1 \\sim C1-C4 \\sim C4-C5 \\sim C5-C6 \\sim C6-C7 \\sim C7-C2
 with sigma of 0.02
 C2-C6 \\sim C4-C6 \\sim C1-C7 \\sim C1-C5 \\sim C5-C7 \\sim C2-C4
 with sigma of 0.04
 Zn09-N00T \\sim Zn-N00T
 with sigma of 0.02
3. Uiso/Uaniso restraints and constraints
C2 \\sim C4 \\sim C2 \\sim C6 \\sim C1 \\sim C5 \\sim C4 \\sim C6 \\sim C5
\\sim C7: within 2A with sigma of 0.01 and sigma for terminal atoms of 0.01
within 2A
C01Z \\sim C020: within 2A with sigma of 0.001 and sigma for terminal atoms of
0.001 within 2A
C020 \\sim C01Z: within 2A with sigma of 0.01 and sigma for terminal atoms of
0.01 within 2A
C024 \\sim C022 \\sim C01Y \\sim C01I \\sim C01L \\sim C01P: within 2A with
sigma of 0.001 and sigma for terminal atoms of 0.001 within 2A
C01W \\sim C01X \\sim C00L \\sim C016 \\sim C014: within 2A with sigma of 0.001
and sigma for terminal atoms of 0.001 within 2A
Uanis(O01U) \\sim Ueq: with sigma of 0.02 and sigma for terminal atoms of 0.04
Uanis(C7) \\sim Ueq, Uanis(C2) \\sim Ueq, Uanis(C1) \\sim Ueq, Uanis(C4) \\sim
Ueq, Uanis(C6) \\sim Ueq, Uanis(C5) \\sim Ueq: with sigma of 0.1 and sigma for
terminal atoms of 0.1
Uanis(C020) \\sim Ueq: with sigma of 0.01 and sigma for terminal atoms of 0.02
Uanis(C3) = Uanis(C017)
Uanis(I03) = Uanis(I03A)
Uanis(I06A) = Uanis(I06)
Uanis(Zn) = Uanis(Zn09)
Uanis(C025) = Uanis(C01E)
4. Rigid body (RIGU) restrains
 I06A, Zn, I03A
 with sigma for 1-2 distances of 0.004 and sigma for 1-3 distances of 0.004
 I06, Zn09, I03
 with sigma for 1-2 distances of 0.004 and sigma for 1-3 distances of 0.004
5. Others
 Sof(Zn)=Sof(I06A)=Sof(I03A)=1-FVAR(1)
 Sof(I03)=Sof(I06)=Sof(Zn09)=FVAR(1)
 Fixed Sof: C2(0.25) H2A(0.25) H2B(0.25) C1(0.25) H1A(0.25) H1B(0.25) C4(0.25)
 H4A(0.25) H4B(0.25) C5(0.25) H5A(0.25) H5B(0.25) C6(0.25) H6A(0.25) H6B(0.25)
 C7(0.25) H7A(0.25) H7B(0.25)
 Fixed X: C01Z(0.274199)
 Fixed Y: C01Z(-0.16917)
 Fixed Z: C01Z(0.53323)
6.a Secondary CH2 refined with riding coordinates:
 C2(H2A,H2B), C1(H1A,H1B), C4(H4A,H4B), C5(H5A,H5B), C6(H6A,H6B), C7(H7A,H7B)
6.b Me refined with riding coordinates:
 C01Z(H01C,H01I,H01K)
6.c Aromatic/amide H refined with riding coordinates:
 N00D(H00D), N00H(H00H), C00U(H00U), C00X(H00X), C00Z(H00Z), C010(H010),
 C014(H014), C015(H015), C016(H016), C017(H017), C018(H018), C019(H019),
 C01A(H01A), C01B(H01B), C01D(H01D), C01E(H01E), C01F(H01F), C01G(H01G),
 C01H(H01H), C01J(H01J), C01O(H01O), C01P(H01P), C01Q(H01Q), C01R(H01R),
 C01T(H01T), C01V(H01V), C01W(H01W), C01X(H01X), C01Y(H01Y), C021(H021),
 C023(H023), C024(H024), C025(H025), C3(H3)
6.d Idealised Me refined as rotating group:
 C020(H02A,H02B,H02C)
;
_smtbx_masks_special_details
;
A solvent mask was calculated and 552 electrons were 
found in a volume of 3260\%A^3^ in 2 voids per unit cell. 
This is consistent with the presence of 
1.5[C6H12] per Asymmetric Unit 
which account for 576 electrons 
per unit cell.
;
_smtbx_masks_void_probe_radius 1.2
_smtbx_masks_void_truncation_radius 1.2
_olex2_submission_special_instructions 'No special instructions were received'
_oxdiff_exptl_absorpt_empirical_details
;
Empirical correction (ABSPACK) includes:
- Absorption correction using spherical harmonics
- Frame scaling
- B-factor correction
;

loop_
_space_group_symop_operation_xyz
'x, y, z'
'-x, y, -z+1/2'
'x+1/2, y+1/2, z'
'-x+1/2, y+1/2, -z+1/2'
'-x, -y, -z'
'x, -y, z-1/2'
'-x+1/2, -y+1/2, -z'
'x+1/2, -y+1/2, z-1/2'

loop_
_atom_site_label
_atom_site_type_symbol
_atom_site_fract_x
_atom_site_fract_y
_atom_site_fract_z
_atom_site_U_iso_or_equiv
_atom_site_adp_type
_atom_site_occupancy
_atom_site_site_symmetry_order
_atom_site_calc_flag
_atom_site_refinement_flags_posn
_atom_site_refinement_flags_adp
_atom_site_refinement_flags_occupancy
_atom_site_disorder_assembly
_atom_site_disorder_group
I001 I 0.14778(3) -0.09997(8) 0.49316(3) 0.0590(3) Uani 1 1 d . . . . .
I002 I 0.09882(4) -0.23284(8) 0.60030(5) 0.0711(4) Uani 1 1 d . . . . .
I03 I 0.37226(6) 0.66051(10) 0.79866(5) 0.0689(5) Uani 0.887(3) 1 d . . P A 1
I04 I 0.38512(5) 1.24217(9) 0.43808(6) 0.0847(5) Uani 1 1 d . . . . .
I05 I 0.47976(5) 1.14467(11) 0.37025(4) 0.0862(5) Uani 1 1 d . . . . .
I06 I 0.26142(6) 0.72865(10) 0.70285(7) 0.0793(6) Uani 0.887(3) 1 d . . P A 1
Zn07 Zn 0.12192(5) -0.10003(13) 0.56329(6) 0.0429(4) Uani 1 1 d . . . . .
Zn08 Zn 0.42070(7) 1.12436(15) 0.40519(7) 0.0593(6) Uani 1 1 d . . . . .
Zn09 Zn 0.32307(9) 0.63782(15) 0.72563(10) 0.0502(6) Uani 0.887(3) 1 d D . P A 1
N00A N 0.1642(4) -0.0358(8) 0.6081(4) 0.042(2) Uani 1 1 d . . . . .
O O 0.2309(3) 0.1516(8) 0.5362(4) 0.056(3) Uani 1 1 d . . . . .
N00C N 0.4566(4) 0.6504(9) 0.5845(4) 0.048(3) Uani 1 1 d . . . . .
N00D N 0.4215(3) 0.7813(8) 0.5596(4) 0.041(2) Uani 1 1 d . . . . .
H00D H 0.402248 0.819267 0.560831 0.049 Uiso 1 1 calc R U . . .
N00E N 0.4745(4) 0.7336(9) 0.5271(4) 0.045(3) Uani 1 1 d . . . . .
N00F N 0.3819(4) -0.0547(9) 0.8584(4) 0.051(3) Uani 1 1 d . . . . .
N00G N 0.3196(4) 0.1756(7) 0.7492(4) 0.043(3) Uani 1 1 d . . . . .
N00H N 0.2632(3) 0.1847(8) 0.6894(4) 0.044(3) Uani 1 1 d . . . . .
H00H H 0.247763 0.216556 0.668928 0.052 Uiso 1 1 calc R U . . .
N00I N 0.2801(4) 0.0480(8) 0.7263(4) 0.049(3) Uani 1 1 d . . . . .
N00J N 0.5764(4) 0.4884(11) 0.5580(4) 0.055(3) Uani 1 1 d . . . . .
O1 O 0.3171(4) 0.2822(9) 0.6239(5) 0.071(3) Uani 1 1 d . . . . .
C00L C 0.3350(6) 0.0384(10) 0.7888(6) 0.061(2) Uani 1 1 d . U . . .
C00M C 0.4457(5) 0.7903(10) 0.5319(4) 0.045(3) Uani 1 1 d . . . . .
C00N C 0.4412(4) 0.8751(11) 0.5042(4) 0.045(3) Uani 1 1 d . . . . .
N00O N 0.4314(4) 1.0220(10) 0.4509(4) 0.057(3) Uani 1 1 d . . . . .
N00P N 0.3529(4) 0.6579(10) 0.6752(4) 0.054(3) Uani 1 1 d . . . . .
C00Q C 0.3100(5) 0.0893(9) 0.7519(5) 0.045(3) Uani 1 1 d . . . . .
C00R C 0.2260(4) 0.0525(9) 0.6642(4) 0.039(3) Uani 1 1 d . . . . .
C00S C 0.2944(4) 0.2215(8) 0.7189(5) 0.043(3) Uani 1 1 d . . . . .
N00T N 0.3110(4) 0.4994(8) 0.7196(5) 0.057(3) Uani 1 1 d D . . . .
C00U C 0.1723(4) 0.0505(11) 0.6026(5) 0.048(3) Uani 1 1 d . . . . .
H00U H 0.156309 0.081971 0.578838 0.058 Uiso 1 1 calc R U . . .
C00V C 0.4790(5) 0.6641(10) 0.5568(5) 0.049(3) Uani 1 1 d . . . . .
C00W C 0.2580(4) 0.0986(8) 0.6941(4) 0.039(3) Uani 1 1 d . . . . .
C00X C 0.5295(5) 0.5964(11) 0.5205(5) 0.050(3) Uani 1 1 d . . . . .
H00X H 0.519914 0.630792 0.494792 0.060 Uiso 1 1 calc R U . . .
C00Y C 0.3000(5) 0.3190(9) 0.7171(5) 0.046(3) Uani 1 1 d . . . . .
C00Z C 0.2017(4) 0.0947(9) 0.6289(4) 0.043(3) Uani 1 1 d . . . . .
H00Z H 0.206037 0.155845 0.623227 0.051 Uiso 1 1 calc R U . . .
C010 C 0.4684(5) 0.8912(11) 0.4784(5) 0.048(3) Uani 1 1 d . . . . .
H010 H 0.489560 0.850828 0.478018 0.058 Uiso 1 1 calc R U . . .
C011 C 0.5121(4) 0.6054(10) 0.5561(5) 0.043(3) Uani 1 1 d . . . . .
O012 O 0.2355(5) 0.6592(10) 0.5802(7) 0.100(6) Uani 1 1 d . . . . .
C013 C 0.4289(5) 0.7077(11) 0.5862(5) 0.046(3) Uani 1 1 d . . . . .
C014 C 0.3524(5) -0.0959(10) 0.8279(6) 0.060(2) Uani 1 1 d . U . . .
H014 H 0.348251 -0.158157 0.830709 0.073 Uiso 1 1 calc R U . . .
C015 C 0.4640(4) 0.9675(11) 0.4531(5) 0.048(3) Uani 1 1 d . . . . .
H015 H 0.483591 0.982800 0.436884 0.058 Uiso 1 1 calc R U . . .
C016 C 0.3293(5) -0.0516(10) 0.7942(6) 0.061(2) Uani 1 1 d . U . . .
H016 H 0.309075 -0.082380 0.774249 0.073 Uiso 1 1 calc R U . . .
C017 C 0.3439(7) 0.7222(15) 0.6452(8) 0.080(4) Uani 1 1 d . . . . .
H017 H 0.320548 0.756176 0.644486 0.095 Uiso 1 1 calc R U . . .
C018 C 0.5617(5) 0.5369(10) 0.5212(5) 0.048(3) Uani 1 1 d . . . . .
H018 H 0.572952 0.530879 0.495833 0.057 Uiso 1 1 calc R U . . .
C019 C 0.2181(4) -0.0375(9) 0.6707(5) 0.047(3) Uani 1 1 d . . . . .
H019 H 0.234513 -0.069775 0.693887 0.057 Uiso 1 1 calc R U . . .
C01A C 0.1870(5) -0.0793(10) 0.6438(5) 0.053(4) Uani 1 1 d . . . . .
H01A H 0.180895 -0.139278 0.649880 0.063 Uiso 1 1 calc R U . . .
C01B C 0.3318(6) 0.3556(12) 0.7458(6) 0.066(5) Uani 1 1 d . . . . .
H01B H 0.349399 0.319197 0.766093 0.079 Uiso 1 1 calc R U . . .
C01C C 0.2394(7) 0.5726(14) 0.5804(7) 0.071(5) Uani 1 1 d . . . . .
C01D C 0.3376(7) 0.4485(10) 0.7444(7) 0.072(6) Uani 1 1 d . . . . .
H01D H 0.360866 0.474468 0.761508 0.086 Uiso 1 1 calc R U . . .
C01E C 0.3671(6) 0.7418(15) 0.6152(7) 0.075(4) Uani 1 1 d . . . . .
H01E H 0.359958 0.787791 0.593982 0.090 Uiso 1 1 calc R U . . .
C01F C 0.4097(5) 0.9276(12) 0.5038(5) 0.056(4) Uani 1 1 d . . . . .
H01F H 0.390085 0.913581 0.520213 0.067 Uiso 1 1 calc R U . . .
C01G C 0.2287(5) 0.2369(12) 0.5427(6) 0.057(4) Uani 1 1 d . . . . .
H01G H 0.206407 0.267684 0.526245 0.069 Uiso 1 1 calc R U . . .
C01H C 0.2787(5) 0.4630(9) 0.6941(5) 0.052(4) Uani 1 1 d . . . . .
H01H H 0.259871 0.501632 0.676716 0.063 Uiso 1 1 calc R U . . .
C01I C 0.2633(7) 0.1040(13) 0.5586(8) 0.076(2) Uani 1 1 d . U . . .
C01J C 0.4073(6) 1.0051(12) 0.4772(6) 0.060(4) Uani 1 1 d . . . . .
H01J H 0.386999 1.047240 0.478588 0.072 Uiso 1 1 calc R U . . .
C01K C 0.2559(5) 0.2859(11) 0.5713(7) 0.057(4) Uani 1 1 d . . . . .
C01L C 0.2921(7) 0.1475(13) 0.5897(8) 0.076(2) Uani 1 1 d . U . . .
C01M C 0.4024(5) 0.6901(10) 0.6173(5) 0.049(3) Uani 1 1 d . . . . .
C01N C 0.2908(6) 0.2458(14) 0.5980(7) 0.067(5) Uani 1 1 d . . . . .
C01O C 0.2809(6) 0.4475(12) 0.5753(8) 0.072(6) Uani 1 1 d . . . . .
H01O H 0.306265 0.424613 0.573556 0.087 Uiso 1 1 calc R U . . .
C01P C 0.3228(7) 0.0932(13) 0.6149(8) 0.076(2) Uani 1 1 d . U . . .
H01P H 0.343151 0.120435 0.636211 0.091 Uiso 1 1 calc R U . . .
C01Q C 0.2716(5) 0.3746(12) 0.6918(5) 0.054(4) Uani 1 1 d . . . . .
H01Q H 0.248222 0.350941 0.673805 0.065 Uiso 1 1 calc R U . . .
C01R C 0.2768(6) 0.5405(14) 0.5780(7) 0.067(5) Uani 1 1 d . . . . .
H01R H 0.298455 0.579687 0.578187 0.080 Uiso 1 1 calc R U . . .
C01S C 0.2504(6) 0.3866(14) 0.5749(6) 0.066(5) Uani 1 1 d . . . . .
C01T C 0.2086(7) 0.5130(15) 0.5826(6) 0.071(5) Uani 1 1 d . . . . .
H01T H 0.184028 0.534622 0.587573 0.085 Uiso 1 1 calc R U . . .
O01U O 0.2992(6) -0.1247(11) 0.5695(7) 0.105(6) Uani 1 1 d . U . . .
C01V C 0.2143(6) 0.4203(13) 0.5774(6) 0.063(4) Uani 1 1 d . . . . .
H01V H 0.192450 0.380803 0.575549 0.076 Uiso 1 1 calc R U . . .
C01W C 0.3852(6) 0.0314(10) 0.8531(6) 0.061(2) Uani 1 1 d . U . . .
H01W H 0.404405 0.061899 0.874342 0.074 Uiso 1 1 calc R U . . .
C01X C 0.3636(5) 0.0815(10) 0.8197(6) 0.061(2) Uani 1 1 d . U . . .
H01X H 0.368086 0.143808 0.817787 0.073 Uiso 1 1 calc R U . . .
C01Y C 0.2622(7) 0.0122(13) 0.5503(8) 0.076(2) Uani 1 1 d . U . . .
H01Y H 0.241498 -0.015354 0.529657 0.091 Uiso 1 1 calc R U . . .
C01Z C 0.274199 -0.169170 0.533230 0.095(8) Uani 1 1 d . . . . .
H01C H 0.281381 -0.232518 0.533504 0.142 Uiso 1 1 calc R U . . .
H01I H 0.246485 -0.163428 0.535897 0.142 Uiso 1 1 calc R U . . .
H01K H 0.277598 -0.142020 0.505487 0.142 Uiso 1 1 calc R U . . .
C020 C 0.1955(9) 0.6937(18) 0.5846(9) 0.098(7) Uani 1 1 d . U . . .
H02A H 0.176296 0.683443 0.556947 0.147 Uiso 1 1 calc R U . . .
H02B H 0.197259 0.757795 0.590998 0.147 Uiso 1 1 calc R U . . .
H02C H 0.186780 0.662196 0.608646 0.147 Uiso 1 1 calc R U . . .
C021 C 0.5328(8) 0.561(2) 0.5956(8) 0.105(9) Uani 1 1 d . . . . .
H021 H 0.525236 0.570265 0.622998 0.126 Uiso 1 1 calc R U . . .
C022 C 0.2935(7) -0.0350(14) 0.5745(8) 0.076(2) Uani 1 1 d . U . . .
C023 C 0.5605(7) 0.509(2) 0.5932(7) 0.096(9) Uani 1 1 d . . . . .
H023 H 0.572386 0.480617 0.620035 0.115 Uiso 1 1 calc R U . . .
C024 C 0.3234(7) 0.0081(13) 0.6091(8) 0.076(2) Uani 1 1 d . U . . .
H024 H 0.343148 -0.027134 0.627275 0.092 Uiso 1 1 calc R U . . .
C025 C 0.4096(6) 0.6236(15) 0.6471(7) 0.075(4) Uani 1 1 d . . . . .
H025 H 0.433651 0.590812 0.650244 0.090 Uiso 1 1 calc R U . . .
C3 C 0.3837(7) 0.6023(15) 0.6726(8) 0.080(4) Uani 1 1 d . . . . .
H3 H 0.386895 0.548144 0.688936 0.095 Uiso 1 1 calc R U . . .
Zn Zn 0.3077(8) 0.6414(10) 0.7094(8) 0.0502(6) Uani 0.113(3) 1 d D . P A 2
I06A I 0.2436(5) 0.7143(9) 0.6731(6) 0.0793(6) Uani 0.113(3) 1 d . . P A 2
I03A I 0.3516(5) 0.6826(8) 0.7823(4) 0.0689(5) Uani 0.113(3) 1 d . . P A 2
C2 C 0.4761(18) 0.307(4) 0.620(2) 0.089(11) Uani 0.25 1 d D U P . .
H2A H 0.471883 0.308130 0.650486 0.107 Uiso 0.25 1 calc R U P . .
H2B H 0.502388 0.334009 0.620089 0.107 Uiso 0.25 1 calc R U P . .
C1 C 0.4764(16) 0.210(4) 0.605(3) 0.090(11) Uani 0.25 1 d D U P . .
H1A H 0.487404 0.207887 0.577526 0.109 Uiso 0.25 1 calc R U P . .
H1B H 0.494163 0.175105 0.627628 0.109 Uiso 0.25 1 calc R U P . .
C4 C 0.435(2) 0.167(3) 0.595(2) 0.091(11) Uani 0.25 1 d D U P . .
H4A H 0.427450 0.155314 0.623535 0.109 Uiso 0.25 1 calc R U P . .
H4B H 0.436892 0.109328 0.580322 0.109 Uiso 0.25 1 calc R U P . .
C5 C 0.4035(18) 0.225(4) 0.566(2) 0.089(11) Uani 0.25 1 d D U P . .
H5A H 0.377224 0.197750 0.566296 0.107 Uiso 0.25 1 calc R U P . .
H5B H 0.407639 0.223762 0.535794 0.107 Uiso 0.25 1 calc R U P . .
C6 C 0.4033(16) 0.322(4) 0.582(3) 0.088(11) Uani 0.25 1 d D U P . .
H6A H 0.385433 0.356897 0.558995 0.106 Uiso 0.25 1 calc R U P . .
H6B H 0.392435 0.323827 0.609064 0.106 Uiso 0.25 1 calc R U P . .
C7 C 0.444(2) 0.365(3) 0.591(3) 0.088(11) Uani 0.25 1 d D U P . .
H7A H 0.452256 0.376484 0.562755 0.106 Uiso 0.25 1 calc R U P . .
H7B H 0.442909 0.422731 0.605968 0.106 Uiso 0.25 1 calc R U P . .

loop_
_atom_site_aniso_label
_atom_site_aniso_U_11
_atom_site_aniso_U_22
_atom_site_aniso_U_33
_atom_site_aniso_U_23
_atom_site_aniso_U_13
_atom_site_aniso_U_12
I001 0.0540(6) 0.0708(7) 0.0513(5) -0.0134(5) 0.0089(4) -0.0005(5)
I002 0.0738(8) 0.0539(6) 0.0772(8) 0.0045(5) -0.0036(6) -0.0084(6)
I03 0.0934(12) 0.0510(7) 0.0633(8) -0.0103(6) 0.0183(8) -0.0094(7)
I04 0.0852(9) 0.0511(7) 0.1029(10) 0.0013(6) -0.0149(8) 0.0014(6)
I05 0.0959(10) 0.0950(10) 0.0603(7) 0.0047(6) -0.0008(6) -0.0397(8)
I06 0.0825(11) 0.0593(8) 0.1070(14) 0.0251(8) 0.0448(10) 0.0217(7)
Zn07 0.0367(9) 0.0440(10) 0.0425(9) -0.0032(7) -0.0045(7) 0.0022(8)
Zn08 0.0707(14) 0.0468(11) 0.0472(11) 0.0079(9) -0.0187(10) -0.0156(10)
Zn09 0.0636(17) 0.0314(10) 0.0601(16) 0.0026(10) 0.0231(12) 0.0006(11)
N00A 0.045(6) 0.044(6) 0.034(5) 0.001(5) 0.000(4) 0.001(5)
O 0.057(6) 0.052(6) 0.060(6) 0.004(5) 0.011(5) 0.017(5)
N00C 0.037(6) 0.054(7) 0.052(7) 0.018(6) 0.004(5) 0.007(5)
N00D 0.035(5) 0.035(6) 0.051(6) 0.007(5) 0.006(5) 0.003(5)
N00E 0.046(6) 0.049(7) 0.034(5) 0.000(5) -0.004(5) 0.003(5)
N00F 0.054(7) 0.038(6) 0.051(7) -0.008(5) -0.014(6) 0.003(6)
N00G 0.051(6) 0.023(5) 0.050(6) -0.009(4) -0.005(5) -0.001(5)
N00H 0.042(6) 0.043(6) 0.041(6) 0.002(5) -0.003(5) 0.001(5)
N00I 0.066(8) 0.030(6) 0.041(6) -0.001(5) -0.014(5) 0.010(6)
N00J 0.036(6) 0.080(10) 0.044(6) 0.014(6) -0.006(5) 0.014(6)
O1 0.050(7) 0.064(8) 0.097(10) -0.021(7) 0.013(7) -0.003(6)
C00L 0.069(4) 0.032(3) 0.063(4) -0.003(3) -0.026(4) -0.001(3)
C00M 0.055(8) 0.043(7) 0.030(6) 0.001(5) -0.007(5) -0.008(7)
C00N 0.036(7) 0.059(9) 0.028(6) -0.013(6) -0.022(5) 0.017(6)
N00O 0.068(9) 0.053(8) 0.044(7) -0.001(6) -0.004(6) -0.013(7)
N00P 0.054(7) 0.059(8) 0.048(7) -0.005(6) 0.013(6) 0.008(6)
C00Q 0.051(8) 0.033(7) 0.047(7) 0.002(5) -0.002(6) 0.007(6)
C00R 0.044(7) 0.042(7) 0.028(5) 0.002(5) -0.005(5) 0.002(6)
C00S 0.043(7) 0.020(6) 0.058(8) 0.003(5) -0.010(6) 0.002(5)
N00T 0.062(8) 0.018(5) 0.094(10) 0.002(6) 0.024(7) -0.007(5)
C00U 0.043(7) 0.056(9) 0.042(7) 0.024(6) -0.001(6) 0.012(7)
C00V 0.061(9) 0.039(7) 0.043(7) 0.008(6) 0.003(6) 0.009(7)
C00W 0.051(8) 0.024(6) 0.039(6) -0.005(5) 0.000(6) 0.006(5)
C00X 0.049(8) 0.056(9) 0.040(7) 0.009(6) -0.001(6) 0.008(7)
C00Y 0.049(8) 0.024(6) 0.061(8) 0.002(6) 0.003(7) 0.004(6)
C00Z 0.049(8) 0.035(7) 0.039(6) 0.006(5) -0.001(6) 0.002(6)
C010 0.053(8) 0.049(8) 0.036(6) 0.004(6) -0.006(6) 0.001(7)
C011 0.044(7) 0.040(7) 0.042(7) -0.001(6) 0.001(6) 0.010(6)
O012 0.108(12) 0.052(8) 0.159(17) 0.023(9) 0.071(12) 0.037(8)
C013 0.049(8) 0.051(8) 0.041(7) 0.010(6) 0.014(6) 0.004(7)
C014 0.069(4) 0.032(3) 0.063(4) -0.003(3) -0.026(4) 0.000(3)
C015 0.043(7) 0.053(9) 0.042(7) 0.003(6) -0.008(6) 0.004(7)
C016 0.069(4) 0.032(3) 0.063(4) -0.003(3) -0.026(4) 0.000(3)
C017 0.082(10) 0.070(9) 0.096(11) 0.032(8) 0.041(8) 0.029(8)
C018 0.049(8) 0.043(8) 0.049(8) 0.002(6) 0.006(6) 0.001(7)
C019 0.052(8) 0.033(7) 0.043(7) 0.010(5) -0.022(6) 0.001(6)
C01A 0.055(9) 0.030(7) 0.059(9) -0.003(6) -0.021(7) 0.002(6)
C01B 0.071(11) 0.044(9) 0.069(11) -0.003(8) -0.021(9) -0.007(8)
C01C 0.080(13) 0.062(11) 0.072(12) 0.005(9) 0.018(10) 0.027(10)
C01D 0.089(13) 0.023(7) 0.090(13) 0.007(7) -0.013(11) -0.002(8)
C01E 0.077(9) 0.076(9) 0.085(9) 0.036(8) 0.045(8) 0.033(8)
C01F 0.062(10) 0.061(10) 0.041(7) 0.003(7) 0.001(7) -0.007(8)
C01G 0.054(9) 0.059(10) 0.058(9) 0.009(8) 0.010(7) 0.020(8)
C01H 0.066(10) 0.027(6) 0.063(9) 0.006(6) 0.013(7) 0.019(7)
C01I 0.077(5) 0.051(4) 0.090(5) -0.002(4) -0.005(4) 0.014(4)
C01J 0.074(11) 0.046(9) 0.061(9) 0.020(7) 0.015(8) 0.016(8)
C01K 0.045(8) 0.040(8) 0.086(12) 0.017(8) 0.012(8) 0.015(7)
C01L 0.077(5) 0.051(4) 0.091(5) -0.002(4) -0.005(4) 0.014(4)
C01M 0.048(8) 0.041(8) 0.058(8) 0.008(6) 0.012(6) 0.010(6)
C01N 0.050(10) 0.069(12) 0.085(13) 0.020(10) 0.024(9) 0.008(9)
C01O 0.073(12) 0.039(8) 0.116(16) 0.019(9) 0.043(11) 0.021(9)
C01P 0.077(5) 0.051(4) 0.091(5) -0.002(4) -0.005(4) 0.014(4)
C01Q 0.055(9) 0.057(9) 0.048(8) -0.004(7) 0.006(7) -0.006(8)
C01R 0.067(11) 0.065(11) 0.078(12) 0.017(9) 0.037(9) 0.014(9)
C01S 0.068(11) 0.069(12) 0.065(10) 0.013(9) 0.026(9) 0.031(10)
C01T 0.082(13) 0.074(13) 0.059(10) 0.003(9) 0.022(9) 0.011(11)
O01U 0.106(11) 0.066(9) 0.128(12) -0.007(9) -0.011(9) 0.020(8)
C01V 0.062(10) 0.065(11) 0.064(10) 0.022(8) 0.016(8) 0.009(9)
C01W 0.070(4) 0.033(3) 0.064(4) -0.003(3) -0.027(4) -0.001(3)
C01X 0.070(4) 0.033(3) 0.064(4) -0.003(3) -0.026(4) -0.001(3)
C01Y 0.077(5) 0.051(4) 0.091(5) -0.002(4) -0.005(4) 0.014(4)
C01Z 0.080(14) 0.077(15) 0.112(19) -0.016(13) -0.015(13) 0.020(12)
C020 0.117(15) 0.082(13) 0.093(13) -0.001(11) 0.020(12) 0.039(12)
C021 0.113(19) 0.12(2) 0.062(12) 0.021(13) -0.019(12) 0.058(18)
C022 0.077(5) 0.051(4) 0.091(5) -0.002(4) -0.005(4) 0.014(4)
C023 0.082(14) 0.15(2) 0.063(11) 0.029(13) 0.032(10) 0.060(16)
C024 0.077(5) 0.051(4) 0.091(5) -0.002(4) -0.005(4) 0.014(4)
C025 0.077(9) 0.076(9) 0.085(9) 0.036(8) 0.045(8) 0.033(8)
C3 0.082(10) 0.070(9) 0.096(11) 0.032(8) 0.041(8) 0.029(8)
Zn 0.0636(17) 0.0314(10) 0.0601(16) 0.0026(10) 0.0231(12) 0.0006(11)
I06A 0.0825(11) 0.0593(8) 0.1070(14) 0.0251(8) 0.0448(10) 0.0217(7)
I03A 0.0934(12) 0.0510(7) 0.0633(8) -0.0103(6) 0.0183(8) -0.0094(7)
C2 0.11(3) 0.08(2) 0.08(2) 0.002(18) 0.02(2) 0.01(2)
C1 0.11(3) 0.08(2) 0.08(2) 0.001(18) 0.02(2) 0.01(2)
C4 0.11(3) 0.08(2) 0.08(2) 0.002(18) 0.02(2) 0.01(2)
C5 0.11(3) 0.08(2) 0.08(2) 0.003(18) 0.03(2) 0.01(2)
C6 0.11(3) 0.08(2) 0.08(2) 0.004(18) 0.03(2) 0.01(2)
C7 0.11(3) 0.08(2) 0.08(2) 0.002(18) 0.03(2) 0.01(2)

loop_
_atom_type_symbol
_atom_type_description
_atom_type_scat_dispersion_real
_atom_type_scat_dispersion_imag
_atom_type_scat_source
C C 0.0181 0.0091 'International Tables Vol C Tables 4.2.6.8 and 6.1.1.4'
H H 0.0000 0.0000 'International Tables Vol C Tables 4.2.6.8 and 6.1.1.4'
I I -0.3257 6.8362 'International Tables Vol C Tables 4.2.6.8 and 6.1.1.4'
N N 0.0311 0.0180 'International Tables Vol C Tables 4.2.6.8 and 6.1.1.4'
O O 0.0492 0.0322 'International Tables Vol C Tables 4.2.6.8 and 6.1.1.4'
Zn Zn -1.5491 0.6778 'International Tables Vol C Tables 4.2.6.8 and 6.1.1.4'

loop_
_exptl_crystal_face_index_h
_exptl_crystal_face_index_k
_exptl_crystal_face_index_l
_exptl_crystal_face_perp_dist
-2 -1 -2 0.0252
13 4 -16 0.0355
8 8 -10 0.0348
6 9 -4 0.0436
11 8 -1 0.0713
-17 6 9 0.0685
-4 9 6 0.0564
2 8 11 0.0803
-10 7 13 0.0635
5 3 17 0.0908
21 -3 -5 0.0743
-15 -2 17 0.0482
-7 -4 18 0.0602
16 -7 0 0.0767
20 3 -10 0.0555
3 -10 2 0.0482
-1 0 1 0.0512
-1 -1 2 0.0479
1 0 0 0.0866
-4 0 20 0.0780
1 -2 2 0.0682
1 -1 2 0.0853
1 0 1 0.0989
1 0 2 0.0922
2 10 -2 0.0476

loop_
_geom_angle_atom_site_label_1
_geom_angle_atom_site_label_2
_geom_angle_atom_site_label_3
_geom_angle
_geom_angle_site_symmetry_1
_geom_angle_site_symmetry_3
_geom_angle_publ_flag
I002 Zn07 I001 126.80(9) . . ?
N00A Zn07 I001 104.9(3) . . ?
N00A Zn07 I002 108.3(3) . . ?
N00J Zn07 I001 109.6(4) 3_445 . ?
N00J Zn07 I002 103.9(4) 3_445 . ?
N00J Zn07 N00A 100.4(5) 3_445 . ?
I04 Zn08 I05 127.11(10) . . ?
N00F Zn08 I04 110.3(4) 6_565 . ?
N00F Zn08 I05 103.1(4) 6_565 . ?
N00F Zn08 N00O 96.1(5) 6_565 . ?
N00O Zn08 I04 106.2(4) . . ?
N00O Zn08 I05 109.8(5) . . ?
I06 Zn09 I03 123.23(12) . . ?
N00P Zn09 I03 108.0(4) . . ?
N00P Zn09 I06 103.6(4) . . ?
N00P Zn09 N00T 101.3(6) . . ?
N00T Zn09 I03 106.9(5) . . ?
N00T Zn09 I06 111.6(4) . . ?
C00U N00A Zn07 120.6(9) . . ?
C00U N00A C01A 117.2(12) . . ?
C01A N00A Zn07 122.2(10) . . ?
C01G O C01I 119.7(15) . . ?
C00V N00C C013 118.0(13) . . ?
C00M N00D H00D 123.0 . . ?
C00M N00D C013 114.1(12) . . ?
C013 N00D H00D 123.0 . . ?
C00M N00E C00V 112.7(13) . . ?
C014 N00F Zn08 122.6(10) . 6_566 ?
C01W N00F Zn08 122.1(10) . 6_566 ?
C01W N00F C014 115.2(13) . . ?
C00S N00G C00Q 114.1(12) . . ?
C00S N00H H00H 122.4 . . ?
C00W N00H H00H 122.4 . . ?
C00W N00H C00S 115.2(11) . . ?
C00Q N00I C00W 115.6(12) . . ?
C018 N00J Zn07 124.2(11) . 3 ?
C023 N00J Zn07 121.3(12) . 3 ?
C023 N00J C018 114.2(15) . . ?
C016 C00L C00Q 121.2(14) . . ?
C016 C00L C01X 118.1(15) . . ?
C01X C00L C00Q 120.6(14) . . ?
N00D C00M N00E 126.2(13) . . ?
N00D C00M C00N 116.5(13) . . ?
N00E C00M C00N 117.2(13) . . ?
C010 C00N C00M 118.2(13) . . ?
C01F C00N C00M 118.8(15) . . ?
C01F C00N C010 122.8(15) . . ?
C015 N00O Zn08 120.1(12) . . ?
C01J N00O Zn08 121.7(12) . . ?
C01J N00O C015 118.2(14) . . ?
C017 N00P Zn09 123.7(12) . . ?
C017 N00P C3 118.2(16) . . ?
C017 N00P Zn 110.7(13) . . ?
C3 N00P Zn09 118.1(12) . . ?
C3 N00P Zn 129.3(14) . . ?
N00G C00Q C00L 115.4(13) . . ?
N00I C00Q N00G 125.9(13) . . ?
N00I C00Q C00L 118.6(13) . . ?
C00Z C00R C00W 122.7(13) . . ?
C00Z C00R C019 116.8(12) . . ?
C019 C00R C00W 120.5(11) . . ?
N00G C00S N00H 124.7(12) . . ?
N00G C00S C00Y 117.8(12) . . ?
N00H C00S C00Y 117.5(12) . . ?
C01D N00T Zn09 114.7(12) . . ?
C01D N00T C01H 120.2(13) . . ?
C01D N00T Zn 132.2(14) . . ?
C01H N00T Zn09 125.1(10) . . ?
C01H N00T Zn 107.6(12) . . ?
N00A C00U H00U 118.2 . . ?
C00Z C00U N00A 123.5(12) . . ?
C00Z C00U H00U 118.2 . . ?
N00C C00V N00E 124.7(14) . . ?
N00C C00V C011 119.9(13) . . ?
N00E C00V C011 115.4(14) . . ?
N00H C00W N00I 124.2(13) . . ?
N00H C00W C00R 119.7(12) . . ?
N00I C00W C00R 116.1(12) . . ?
C011 C00X H00X 119.2 . . ?
C011 C00X C018 121.5(13) . . ?
C018 C00X H00X 119.3 . . ?
C01B C00Y C00S 117.6(13) . . ?
C01B C00Y C01Q 119.9(14) . . ?
C01Q C00Y C00S 122.0(14) . . ?
C00R C00Z H00Z 119.6 . . ?
C00U C00Z C00R 120.9(13) . . ?
C00U C00Z H00Z 119.6 . . ?
C00N C010 H010 121.0 . . ?
C00N C010 C015 118.0(15) . . ?
C015 C010 H010 121.0 . . ?
C00V C011 C021 121.5(17) . . ?
C00X C011 C00V 123.5(13) . . ?
C00X C011 C021 114.5(17) . . ?
C01C O012 C020 116(2) . . ?
N00C C013 N00D 124.1(13) . . ?
N00C C013 C01M 117.8(13) . . ?
N00D C013 C01M 118.1(13) . . ?
N00F C014 H014 118.6 . . ?
C016 C014 N00F 122.9(14) . . ?
C016 C014 H014 118.6 . . ?
N00O C015 C010 120.8(16) . . ?
N00O C015 H015 119.6 . . ?
C010 C015 H015 119.6 . . ?
C00L C016 H016 120.1 . . ?
C014 C016 C00L 119.9(15) . . ?
C014 C016 H016 120.1 . . ?
N00P C017 H017 118.6 . . ?
N00P C017 C01E 122.9(18) . . ?
C01E C017 H017 118.6 . . ?
N00J C018 C00X 120.1(14) . . ?
N00J C018 H018 119.9 . . ?
C00X C018 H018 119.9 . . ?
C00R C019 H019 119.8 . . ?
C01A C019 C00R 120.3(12) . . ?
C01A C019 H019 119.8 . . ?
N00A C01A H01A 119.4 . . ?
C019 C01A N00A 121.2(14) . . ?
C019 C01A H01A 119.4 . . ?
C00Y C01B H01B 120.9 . . ?
C00Y C01B C01D 118.2(16) . . ?
C01D C01B H01B 120.9 . . ?
O012 C01C C01R 116(2) . . ?
O012 C01C C01T 123.8(19) . . ?
C01R C01C C01T 120.1(19) . . ?
N00T C01D C01B 120.5(17) . . ?
N00T C01D H01D 119.7 . . ?
C01B C01D H01D 119.7 . . ?
C017 C01E H01E 121.3 . . ?
C017 C01E C01M 117.4(17) . . ?
C01M C01E H01E 121.3 . . ?
C00N C01F H01F 122.1 . . ?
C00N C01F C01J 115.8(17) . . ?
C01J C01F H01F 122.1 . . ?
O C01G H01G 117.4 . . ?
O C01G C01K 125.2(15) . . ?
C01K C01G H01G 117.4 . . ?
N00T C01H H01H 118.3 . . ?
N00T C01H C01Q 123.4(15) . . ?
C01Q C01H H01H 118.3 . . ?
O C01I C01L 119.4(17) . . ?
O C01I C01Y 115.2(19) . . ?
C01L C01I C01Y 125.1(19) . . ?
N00O C01J C01F 123.7(17) . . ?
N00O C01J H01J 118.1 . . ?
C01F C01J H01J 118.1 . . ?
C01G C01K C01N 122.0(16) . . ?
C01G C01K C01S 120.0(15) . . ?
C01N C01K C01S 118.0(18) . . ?
C01I C01L C01N 122.3(18) . . ?
C01I C01L C01P 116.9(18) . . ?
C01P C01L C01N 120.8(19) . . ?
C01E C01M C013 120.4(14) . . ?
C025 C01M C013 121.7(14) . . ?
C025 C01M C01E 117.9(16) . . ?
O1 C01N C01K 128(2) . . ?
O1 C01N C01L 120.7(18) . . ?
C01K C01N C01L 111.2(19) . . ?
C01R C01O H01O 117.9 . . ?
C01S C01O H01O 117.9 . . ?
C01S C01O C01R 124.3(17) . . ?
C01L C01P H01P 119.4 . . ?
C024 C01P C01L 121(2) . . ?
C024 C01P H01P 119.4 . . ?
C00Y C01Q H01Q 121.3 . . ?
C01H C01Q C00Y 117.3(15) . . ?
C01H C01Q H01Q 121.3 . . ?
C01C C01R C01O 117(2) . . ?
C01C C01R H01R 121.5 . . ?
C01O C01R H01R 121.5 . . ?
C01O C01S C01K 122.8(15) . . ?
C01V C01S C01K 120.0(19) . . ?
C01V C01S C01O 117.2(18) . . ?
C01C C01T H01T 120.1 . . ?
C01C C01T C01V 119.7(19) . . ?
C01V C01T H01T 120.1 . . ?
C022 O01U C01Z 117.9(15) . . ?
C01S C01V C01T 121(2) . . ?
C01S C01V H01V 119.3 . . ?
C01T C01V H01V 119.3 . . ?
N00F C01W H01W 117.0 . . ?
N00F C01W C01X 126.0(14) . . ?
C01X C01W H01W 117.0 . . ?
C00L C01X H01X 121.1 . . ?
C01W C01X C00L 117.8(15) . . ?
C01W C01X H01X 121.1 . . ?
C01I C01Y H01Y 122.6 . . ?
C022 C01Y C01I 115(2) . . ?
C022 C01Y H01Y 122.6 . . ?
O01U C01Z H01C 109.5 . . ?
O01U C01Z H01I 109.5 . . ?
O01U C01Z H01K 109.5 . . ?
H01C C01Z H01I 109.5 . . ?
H01C C01Z H01K 109.5 . . ?
H01I C01Z H01K 109.5 . . ?
O012 C020 H02A 109.5 . . ?
O012 C020 H02B 109.5 . . ?
O012 C020 H02C 109.5 . . ?
H02A C020 H02B 109.5 . . ?
H02A C020 H02C 109.5 . . ?
H02B C020 H02C 109.5 . . ?
C011 C021 H021 120.4 . . ?
C023 C021 C011 119(2) . . ?
C023 C021 H021 120.4 . . ?
O01U C022 C01Y 124(2) . . ?
O01U C022 C024 114.7(18) . . ?
C01Y C022 C024 121.5(18) . . ?
N00J C023 H023 115.3 . . ?
C021 C023 N00J 129(2) . . ?
C021 C023 H023 115.3 . . ?
C01P C024 C022 121(2) . . ?
C01P C024 H024 119.7 . . ?
C022 C024 H024 119.7 . . ?
C01M C025 H025 119.2 . . ?
C01M C025 C3 121.7(18) . . ?
C3 C025 H025 119.2 . . ?
N00P C3 H3 119.7 . . ?
C025 C3 N00P 120.5(18) . . ?
C025 C3 H3 119.7 . . ?
N00P Zn N00T 99.8(10) . . ?
N00P Zn I06A 113.8(10) . . ?
N00P Zn I03A 93.0(11) . . ?
N00T Zn I06A 120.8(12) . . ?
N00T Zn I03A 96.1(10) . . ?
I06A Zn I03A 127.2(10) . . ?
H2A C2 H2B 107.7 . . ?
C1 C2 H2A 108.8 . . ?
C1 C2 H2B 108.8 . . ?
C7 C2 H2A 108.8 . . ?
C7 C2 H2B 108.8 . . ?
C7 C2 C1 114(2) . . ?
C2 C1 H1A 109.0 . . ?
C2 C1 H1B 109.0 . . ?
H1A C1 H1B 107.8 . . ?
C4 C1 C2 113(2) . . ?
C4 C1 H1A 109.0 . . ?
C4 C1 H1B 109.0 . . ?
C1 C4 H4A 108.8 . . ?
C1 C4 H4B 108.8 . . ?
C1 C4 C5 114(2) . . ?
H4A C4 H4B 107.7 . . ?
C5 C4 H4A 108.8 . . ?
C5 C4 H4B 108.8 . . ?
C4 C5 H5A 108.9 . . ?
C4 C5 H5B 108.9 . . ?
C4 C5 C6 114(2) . . ?
H5A C5 H5B 107.7 . . ?
C6 C5 H5A 108.9 . . ?
C6 C5 H5B 108.9 . . ?
C5 C6 H6A 108.9 . . ?
C5 C6 H6B 108.9 . . ?
H6A C6 H6B 107.8 . . ?
C7 C6 C5 113(2) . . ?
C7 C6 H6A 108.9 . . ?
C7 C6 H6B 108.9 . . ?
C2 C7 C6 113(2) . . ?
C2 C7 H7A 108.9 . . ?
C2 C7 H7B 108.9 . . ?
C6 C7 H7A 108.9 . . ?
C6 C7 H7B 108.9 . . ?
H7A C7 H7B 107.7 . . ?

loop_
_geom_bond_atom_site_label_1
_geom_bond_atom_site_label_2
_geom_bond_distance
_geom_bond_site_symmetry_2
_geom_bond_publ_flag
I001 Zn07 2.515(2) . ?
I002 Zn07 2.507(2) . ?
I03 Zn09 2.556(3) . ?
I04 Zn08 2.485(3) . ?
I05 Zn08 2.515(3) . ?
I06 Zn09 2.499(3) . ?
Zn07 N00A 2.035(12) . ?
Zn07 N00J 2.035(13) 3_445 ?
Zn08 N00F 2.046(12) 6_565 ?
Zn08 N00O 2.068(14) . ?
Zn09 N00P 2.064(14) . ?
Zn09 N00T 2.114(12) . ?
N00A C00U 1.34(2) . ?
N00A C01A 1.382(18) . ?
O C01G 1.30(2) . ?
O C01I 1.39(2) . ?
N00C C00V 1.29(2) . ?
N00C C013 1.29(2) . ?
N00D H00D 0.8800 . ?
N00D C00M 1.32(2) . ?
N00D C013 1.367(18) . ?
N00E C00M 1.34(2) . ?
N00E C00V 1.377(19) . ?
N00F C014 1.383(19) . ?
N00F C01W 1.31(2) . ?
N00G C00Q 1.342(18) . ?
N00G C00S 1.330(17) . ?
N00H H00H 0.8800 . ?
N00H C00S 1.376(17) . ?
N00H C00W 1.314(18) . ?
N00I C00Q 1.320(19) . ?
N00I C00W 1.354(17) . ?
N00J C018 1.359(19) . ?
N00J C023 1.36(2) . ?
O1 C01N 1.21(2) . ?
C00L C00Q 1.49(2) . ?
C00L C016 1.38(2) . ?
C00L C01X 1.38(2) . ?
C00M C00N 1.52(2) . ?
C00N C010 1.37(2) . ?
C00N C01F 1.34(2) . ?
N00O C015 1.38(2) . ?
N00O C01J 1.30(2) . ?
N00P C017 1.33(2) . ?
N00P C3 1.36(2) . ?
N00P Zn 2.07(3) . ?
C00R C00W 1.462(18) . ?
C00R C00Z 1.385(18) . ?
C00R C019 1.40(2) . ?
C00S C00Y 1.475(18) . ?
N00T C01D 1.31(2) . ?
N00T C01H 1.34(2) . ?
N00T Zn 2.149(19) . ?
C00U H00U 0.9500 . ?
C00U C00Z 1.34(2) . ?
C00V C011 1.45(2) . ?
C00X H00X 0.9500 . ?
C00X C011 1.37(2) . ?
C00X C018 1.42(2) . ?
C00Y C01B 1.38(2) . ?
C00Y C01Q 1.40(2) . ?
C00Z H00Z 0.9500 . ?
C010 H010 0.9500 . ?
C010 C015 1.38(2) . ?
C011 C021 1.45(2) . ?
O012 C01C 1.30(2) . ?
O012 C020 1.50(3) . ?
C013 C01M 1.49(2) . ?
C014 H014 0.9500 . ?
C014 C016 1.35(2) . ?
C015 H015 0.9500 . ?
C016 H016 0.9500 . ?
C017 H017 0.9500 . ?
C017 C01E 1.38(3) . ?
C018 H018 0.9500 . ?
C019 H019 0.9500 . ?
C019 C01A 1.366(19) . ?
C01A H01A 0.9500 . ?
C01B H01B 0.9500 . ?
C01B C01D 1.41(2) . ?
C01C C01R 1.39(3) . ?
C01C C01T 1.40(3) . ?
C01D H01D 0.9500 . ?
C01E H01E 0.9500 . ?
C01E C01M 1.43(2) . ?
C01F H01F 0.9500 . ?
C01F C01J 1.42(2) . ?
C01G H01G 0.9500 . ?
C01G C01K 1.36(3) . ?
C01H H01H 0.9500 . ?
C01H C01Q 1.35(2) . ?
C01I C01L 1.40(3) . ?
C01I C01Y 1.40(3) . ?
C01J H01J 0.9500 . ?
C01K C01N 1.44(2) . ?
C01K C01S 1.53(3) . ?
C01L C01N 1.50(3) . ?
C01L C01P 1.43(3) . ?
C01M C025 1.35(2) . ?
C01O H01O 0.9500 . ?
C01O C01R 1.40(3) . ?
C01O C01S 1.39(3) . ?
C01P H01P 0.9500 . ?
C01P C024 1.29(3) . ?
C01Q H01Q 0.9500 . ?
C01R H01R 0.9500 . ?
C01S C01V 1.36(3) . ?
C01T H01T 0.9500 . ?
C01T C01V 1.42(3) . ?
O01U C01Z 1.432(19) . ?
O01U C022 1.37(3) . ?
C01V H01V 0.9500 . ?
C01W H01W 0.9500 . ?
C01W C01X 1.37(2) . ?
C01X H01X 0.9500 . ?
C01Y H01Y 0.9500 . ?
C01Y C022 1.38(3) . ?
C01Z H01C 0.9800 . ?
C01Z H01I 0.9800 . ?
C01Z H01K 0.9800 . ?
C020 H02A 0.9800 . ?
C020 H02B 0.9800 . ?
C020 H02C 0.9800 . ?
C021 H021 0.9500 . ?
C021 C023 1.24(3) . ?
C022 C024 1.47(3) . ?
C023 H023 0.9500 . ?
C024 H024 0.9500 . ?
C025 H025 0.9500 . ?
C025 C3 1.35(3) . ?
C3 H3 0.9500 . ?
Zn I06A 2.51(3) . ?
Zn I03A 2.52(3) . ?
C2 H2A 0.9900 . ?
C2 H2B 0.9900 . ?
C2 C1 1.528(13) . ?
C2 C7 1.525(13) . ?
C1 H1A 0.9900 . ?
C1 H1B 0.9900 . ?
C1 C4 1.526(13) . ?
C4 H4A 0.9900 . ?
C4 H4B 0.9900 . ?
C4 C5 1.527(13) . ?
C5 H5A 0.9900 . ?
C5 H5B 0.9900 . ?
C5 C6 1.531(13) . ?
C6 H6A 0.9900 . ?
C6 H6B 0.9900 . ?
C6 C7 1.528(13) . ?
C7 H7A 0.9900 . ?
C7 H7B 0.9900 . ?

loop_
_geom_torsion_atom_site_label_1
_geom_torsion_atom_site_label_2
_geom_torsion_atom_site_label_3
_geom_torsion_atom_site_label_4
_geom_torsion
_geom_torsion_site_symmetry_1
_geom_torsion_site_symmetry_2
_geom_torsion_site_symmetry_3
_geom_torsion_site_symmetry_4
_geom_torsion_publ_flag
Zn07 N00A C00U C00Z -174.6(12) . . . . ?
Zn07 N00A C01A C019 172.6(13) . . . . ?
Zn07 N00J C018 C00X 179.4(12) 3 . . . ?
Zn07 N00J C023 C021 -179(3) 3 . . . ?
Zn08 N00F C014 C016 -173.1(16) 6_566 . . . ?
Zn08 N00F C01W C01X 172.0(18) 6_566 . . . ?
Zn08 N00O C015 C010 -170.0(11) . . . . ?
Zn08 N00O C01J C01F 169.2(13) . . . . ?
Zn09 N00P C017 C01E 172(2) . . . . ?
Zn09 N00P C3 C025 -165(2) . . . . ?
Zn09 N00T C01D C01B 175.6(17) . . . . ?
Zn09 N00T C01H C01Q -178.5(13) . . . . ?
N00A C00U C00Z C00R 0(2) . . . . ?
O C01G C01K C01N 0(3) . . . . ?
O C01G C01K C01S 178.3(16) . . . . ?
O C01I C01L C01N -4(4) . . . . ?
O C01I C01L C01P 174(2) . . . . ?
O C01I C01Y C022 -177(2) . . . . ?
N00C C00V C011 C00X 158.7(16) . . . . ?
N00C C00V C011 C021 -30(3) . . . . ?
N00C C013 C01M C01E -168.9(18) . . . . ?
N00C C013 C01M C025 9(3) . . . . ?
N00D C00M C00N C010 173.6(12) . . . . ?
N00D C00M C00N C01F -10.9(18) . . . . ?
N00D C013 C01M C01E 8(3) . . . . ?
N00D C013 C01M C025 -174.3(19) . . . . ?
N00E C00M C00N C010 -4.2(17) . . . . ?
N00E C00M C00N C01F 171.3(13) . . . . ?
N00E C00V C011 C00X -23(2) . . . . ?
N00E C00V C011 C021 149(2) . . . . ?
N00F C014 C016 C00L 1(3) . . . . ?
N00F C01W C01X C00L 1(4) . . . . ?
N00G C00S C00Y C01B 2(2) . . . . ?
N00G C00S C00Y C01Q -169.0(15) . . . . ?
N00H C00S C00Y C01B -178.5(17) . . . . ?
N00H C00S C00Y C01Q 10(2) . . . . ?
C00M N00D C013 N00C -1(2) . . . . ?
C00M N00D C013 C01M -177.9(13) . . . . ?
C00M N00E C00V N00C 4(2) . . . . ?
C00M N00E C00V C011 -174.3(13) . . . . ?
C00M C00N C010 C015 179.3(12) . . . . ?
C00M C00N C01F C01J -179.8(14) . . . . ?
C00N C010 C015 N00O -5(2) . . . . ?
C00N C01F C01J N00O 7(3) . . . . ?
N00P C017 C01E C01M -1(4) . . . . ?
C00Q N00G C00S N00H -6(2) . . . . ?
C00Q N00G C00S C00Y 173.1(14) . . . . ?
C00Q N00I C00W N00H -5(2) . . . . ?
C00Q N00I C00W C00R 177.0(14) . . . . ?
C00Q C00L C016 C014 179.9(19) . . . . ?
C00Q C00L C01X C01W 179.2(19) . . . . ?
C00R C019 C01A N00A 4(3) . . . . ?
C00S N00G C00Q N00I 4(2) . . . . ?
C00S N00G C00Q C00L -173.4(15) . . . . ?
C00S N00H C00W N00I 3(2) . . . . ?
C00S N00H C00W C00R -179.2(13) . . . . ?
C00S C00Y C01B C01D 179.9(19) . . . . ?
C00S C00Y C01Q C01H 176.9(16) . . . . ?
N00T C01H C01Q C00Y -1(3) . . . . ?
C00U N00A C01A C019 -4(2) . . . . ?
C00V N00C C013 N00D 1(2) . . . . ?
C00V N00C C013 C01M 178.2(15) . . . . ?
C00V N00E C00M N00D -4(2) . . . . ?
C00V N00E C00M C00N 173.4(12) . . . . ?
C00V C011 C021 C023 179(3) . . . . ?
C00W N00H C00S N00G 3(2) . . . . ?
C00W N00H C00S C00Y -176.1(14) . . . . ?
C00W N00I C00Q N00G 1(2) . . . . ?
C00W N00I C00Q C00L 178.4(15) . . . . ?
C00W C00R C00Z C00U -178.9(14) . . . . ?
C00W C00R C019 C01A 177.0(16) . . . . ?
C00X C011 C021 C023 -9(4) . . . . ?
C00Y C01B C01D N00T 7(3) . . . . ?
C00Z C00R C00W N00H 4(2) . . . . ?
C00Z C00R C00W N00I -177.9(14) . . . . ?
C00Z C00R C019 C01A -2(2) . . . . ?
C010 C00N C01F C01J -4(2) . . . . ?
C011 C00X C018 N00J -1(2) . . . . ?
C011 C021 C023 N00J 2(6) . . . . ?
O012 C01C C01R C01O -176(2) . . . . ?
O012 C01C C01T C01V 173(2) . . . . ?
C013 N00C C00V N00E -3(2) . . . . ?
C013 N00C C00V C011 175.5(14) . . . . ?
C013 N00D C00M N00E 3(2) . . . . ?
C013 N00D C00M C00N -174.9(12) . . . . ?
C013 C01M C025 C3 -174(2) . . . . ?
C014 N00F C01W C01X -3(3) . . . . ?
C015 N00O C01J C01F -8(3) . . . . ?
C016 C00L C00Q N00G -177.4(19) . . . . ?
C016 C00L C00Q N00I 5(3) . . . . ?
C016 C00L C01X C01W 2(3) . . . . ?
C017 N00P C3 C025 15(4) . . . . ?
C017 C01E C01M C013 -180(2) . . . . ?
C017 C01E C01M C025 3(3) . . . . ?
C018 N00J C023 C021 6(5) . . . . ?
C018 C00X C011 C00V -179.1(15) . . . . ?
C018 C00X C011 C021 9(3) . . . . ?
C019 C00R C00W N00H -175.1(15) . . . . ?
C019 C00R C00W N00I 3(2) . . . . ?
C019 C00R C00Z C00U 0(2) . . . . ?
C01A N00A C00U C00Z 2(2) . . . . ?
C01B C00Y C01Q C01H 6(3) . . . . ?
C01C C01T C01V C01S 7(3) . . . . ?
C01D N00T C01H C01Q -1(3) . . . . ?
C01E C01M C025 C3 4(4) . . . . ?
C01F C00N C010 C015 4(2) . . . . ?
C01G O C01I C01L 4(3) . . . . ?
C01G O C01I C01Y 178(2) . . . . ?
C01G C01K C01N O1 178.8(19) . . . . ?
C01G C01K C01N C01L 0(3) . . . . ?
C01G C01K C01S C01O -134(2) . . . . ?
C01G C01K C01S C01V 45(3) . . . . ?
C01H N00T C01D C01B -2(3) . . . . ?
C01I O C01G C01K -1(3) . . . . ?
C01I C01L C01N O1 -177(2) . . . . ?
C01I C01L C01N C01K 2(3) . . . . ?
C01I C01L C01P C024 -1(4) . . . . ?
C01I C01Y C022 O01U -176(2) . . . . ?
C01I C01Y C022 C024 6(4) . . . . ?
C01J N00O C015 C010 8(2) . . . . ?
C01K C01S C01V C01T 177.4(17) . . . . ?
C01L C01I C01Y C022 -3(4) . . . . ?
C01L C01P C024 C022 4(4) . . . . ?
C01M C025 C3 N00P -13(4) . . . . ?
C01N C01K C01S C01O 45(3) . . . . ?
C01N C01K C01S C01V -136.1(19) . . . . ?
C01N C01L C01P C024 177(2) . . . . ?
C01O C01S C01V C01T -4(3) . . . . ?
C01P C01L C01N O1 5(3) . . . . ?
C01P C01L C01N C01K -176(2) . . . . ?
C01Q C00Y C01B C01D -9(3) . . . . ?
C01R C01C C01T C01V -7(3) . . . . ?
C01R C01O C01S C01K 179(2) . . . . ?
C01R C01O C01S C01V 0(3) . . . . ?
C01S C01K C01N O1 0(3) . . . . ?
C01S C01K C01N C01L -178.7(18) . . . . ?
C01S C01O C01R C01C 0(3) . . . . ?
C01T C01C C01R C01O 4(3) . . . . ?
O01U C022 C024 C01P 175(3) . . . . ?
C01W N00F C014 C016 2(3) . . . . ?
C01X C00L C00Q N00G 5(3) . . . . ?
C01X C00L C00Q N00I -172.0(18) . . . . ?
C01X C00L C016 C014 -3(3) . . . . ?
C01Y C01I C01L C01N -178(2) . . . . ?
C01Y C01I C01L C01P 0(4) . . . . ?
C01Y C022 C024 C01P -6(4) . . . . ?
C01Z O01U C022 C01Y 8(4) . . . . ?
C01Z O01U C022 C024 -173.0(19) . . . . ?
C020 O012 C01C C01R -178(2) . . . . ?
C020 O012 C01C C01T 3(3) . . . . ?
C023 N00J C018 C00X -6(3) . . . . ?
C3 N00P C017 C01E -8(4) . . . . ?
Zn N00P C017 C01E -174(2) . . . . ?
Zn N00P C3 C025 178(2) . . . . ?
Zn N00T C01D C01B 178.3(18) . . . . ?
Zn N00T C01H C01Q 178.8(16) . . . . ?
C2 C1 C4 C5 48(6) . . . . ?
C1 C2 C7 C6 49(6) . . . . ?
C1 C4 C5 C6 -48(6) . . . . ?
C4 C5 C6 C7 48(6) . . . . ?
C5 C6 C7 C2 -48(6) . . . . ?
C7 C2 C1 C4 -48(6) . . . . ?

loop_
_smtbx_masks_void_nr
_smtbx_masks_void_average_x
_smtbx_masks_void_average_y
_smtbx_masks_void_average_z
_smtbx_masks_void_volume
_smtbx_masks_void_count_electrons
_smtbx_masks_void_content
1 0.000 -0.737 0.250 791.2 138.3 '3 C6H12'
2 0.000 -0.538 0.750 791.2 136.2 '3 C6H12'
3 0.164 0.415 0.483 12.4 0.0 ?
4 0.164 0.585 0.983 12.4 0.0 ?
5 0.500 -0.440 0.250 791.2 138.3 '3 C6H12'
6 0.500 0.045 0.750 791.2 136.2 '3 C6H12'
7 0.336 0.085 0.517 12.4 0.0 ?
8 0.336 0.915 0.017 12.4 0.0 ?
9 0.664 0.085 0.983 12.4 0.0 ?
10 0.664 0.915 0.483 12.4 0.0 ?
11 0.836 0.415 0.017 12.4 0.0 ?
12 0.836 0.585 0.517 12.4 0.0 ?
